data_7119020
loop_
_publ_author_name
'Bo Gao'
'Li-Li Tan'
'Nan Song'
'Ke Li'
'Ying-Wei Yang'

_publ_section_title
;
 A high-yield synthesis of [m]biphenyl-extended pillar[n]arenes for an
 efficient selective inclusion of toluene and m-xylene in the solid state
;
_journal_name_full Chem.Commun.
_journal_page_first 5804
_journal_volume 52
_journal_year 2016
_chemical_formula_moiety 'C62 H60 O8, 2(C7 H8)'
_chemical_formula_sum 'C76 H76 O8'
_chemical_formula_weight 1117.37
_chemical_name_systematic
; 
 ? 
;
_space_group_IT_number 2
_symmetry_cell_setting triclinic
_symmetry_space_group_name_Hall '-P 1'
_symmetry_space_group_name_H-M 'P -1'
_atom_sites_solution_hydrogens geom
_atom_sites_solution_primary direct
_atom_sites_solution_secondary difmap
_audit_creation_method SHELXL-97
_audit_update_record
;
2016-01-20 deposited with the CCDC.
2016-03-29 downloaded from the CCDC.
;
_cell_angle_alpha 74.0060(10)
_cell_angle_beta 71.9220(10)
_cell_angle_gamma 78.8180(10)
_cell_formula_units_Z 1
_cell_length_a 11.4425(7)
_cell_length_b 11.4934(8)
_cell_length_c 13.0446(9)
_cell_measurement_temperature 293(2)
_cell_volume 1556.65(18)
_computing_structure_refinement 'SHELXL-97 (Sheldrick, 1997)'
_computing_structure_solution 'SHELXS-97 (Sheldrick, 1990)'
_diffrn_ambient_temperature 293(2)
_diffrn_measured_fraction_theta_full 0.974
_diffrn_measured_fraction_theta_max 0.974
_diffrn_measurement_device_type BrukerAXS
_diffrn_radiation_monochromator graphite
_diffrn_radiation_source 'fine-focus sealed tube'
_diffrn_radiation_type MoK\a
_diffrn_radiation_wavelength 0.71073
_diffrn_reflns_av_R_equivalents 0.0245
_diffrn_reflns_av_sigmaI/netI 0.0635
_diffrn_reflns_limit_h_max 14
_diffrn_reflns_limit_h_min -11
_diffrn_reflns_limit_k_max 14
_diffrn_reflns_limit_k_min -14
_diffrn_reflns_limit_l_max 14
_diffrn_reflns_limit_l_min -16
_diffrn_reflns_number 8354
_diffrn_reflns_theta_full 26.02
_diffrn_reflns_theta_max 26.02
_diffrn_reflns_theta_min 1.69
_exptl_absorpt_coefficient_mu 0.076
_exptl_absorpt_correction_T_max 0.9925
_exptl_absorpt_correction_T_min 0.9902
_exptl_absorpt_correction_type multi-scan
_exptl_crystal_colour colorless
_exptl_crystal_density_diffrn 1.192
_exptl_crystal_density_method 'not measured'
_exptl_crystal_description block
_exptl_crystal_F_000 596
_exptl_crystal_size_max 0.13
_exptl_crystal_size_mid 0.12
_exptl_crystal_size_min 0.10
_refine_diff_density_max 0.329
_refine_diff_density_min -0.248
_refine_diff_density_rms 0.048
_refine_ls_extinction_method none
_refine_ls_goodness_of_fit_ref 1.020
_refine_ls_hydrogen_treatment constr
_refine_ls_matrix_type full
_refine_ls_number_parameters 384
_refine_ls_number_reflns 5961
_refine_ls_number_restraints 0
_refine_ls_restrained_S_all 1.020
_refine_ls_R_factor_all 0.1069
_refine_ls_R_factor_gt 0.0686
_refine_ls_shift/su_max 0.003
_refine_ls_shift/su_mean 0.000
_refine_ls_structure_factor_coef Fsqd
_refine_ls_weighting_details 'calc w=1/[\s^2^(Fo^2^)+(0.0864P)^2^+0.5547P] where P=(Fo^2^+2Fc^2^)/3'
_refine_ls_weighting_scheme calc
_refine_ls_wR_factor_gt 0.1624
_refine_ls_wR_factor_ref 0.1937
_reflns_number_gt 3926
_reflns_number_total 5961
_reflns_threshold_expression >2sigma(I)
_cod_data_source_file c6cc01892k2.cif
_cod_data_source_block za83m
_cod_database_code 7119020

loop_
_symmetry_equiv_pos_as_xyz
'x, y, z'
'-x, -y, -z'

loop_
_atom_site_label
_atom_site_type_symbol
_atom_site_fract_x
_atom_site_fract_y
_atom_site_fract_z
_atom_site_U_iso_or_equiv
_atom_site_adp_type
_atom_site_occupancy
_atom_site_symmetry_multiplicity
_atom_site_calc_flag
_atom_site_refinement_flags
_atom_site_disorder_assembly
_atom_site_disorder_group
C1 C 0.0429(3) 0.3102(2) 1.5142(2) 0.0352(6) Uani 1 1 d . . .
H1A H 0.0504 0.2508 1.5816 0.042 Uiso 1 1 calc R . .
H1B H -0.0331 0.3640 1.5329 0.042 Uiso 1 1 calc R . .
C2 C 0.0323(2) 0.2443(2) 1.4334(2) 0.0314(6) Uani 1 1 d . . .
C3 C -0.0382(2) 0.2982(2) 1.3598(2) 0.0338(6) Uani 1 1 d . . .
H3 H -0.0797 0.3761 1.3609 0.041 Uiso 1 1 calc R . .
C4 C -0.0486(2) 0.2384(2) 1.2840(2) 0.0350(6) Uani 1 1 d . . .
C5 C 0.0080(2) 0.1194(2) 1.2845(2) 0.0310(6) Uani 1 1 d . . .
C6 C 0.0805(2) 0.0663(2) 1.3577(2) 0.0320(6) Uani 1 1 d . . .
H6 H 0.1198 -0.0127 1.3585 0.038 Uiso 1 1 calc R . .
C7 C 0.0955(2) 0.1282(2) 1.4291(2) 0.0300(6) Uani 1 1 d . . .
C8 C -0.0140(3) 0.0479(2) 1.2109(2) 0.0354(7) Uani 1 1 d . . .
H8A H -0.0011 -0.0385 1.2443 0.042 Uiso 1 1 calc R . .
H8B H -0.0997 0.0675 1.2089 0.042 Uiso 1 1 calc R . .
C9 C 0.0674(2) 0.0716(2) 1.0939(2) 0.0315(6) Uani 1 1 d . . .
C10 C 0.0223(2) 0.1491(2) 1.0082(2) 0.0338(6) Uani 1 1 d . . .
H10 H -0.0578 0.1890 1.0245 0.041 Uiso 1 1 calc R . .
C11 C 0.0944(2) 0.1680(2) 0.8991(2) 0.0335(6) Uani 1 1 d . . .
C12 C 0.2131(2) 0.1071(2) 0.8717(2) 0.0329(6) Uani 1 1 d . . .
C13 C 0.2584(3) 0.0308(2) 0.9579(2) 0.0365(7) Uani 1 1 d . . .
H13 H 0.3379 -0.0103 0.9415 0.044 Uiso 1 1 calc R . .
C14 C 0.1881(3) 0.0149(2) 1.0671(2) 0.0343(6) Uani 1 1 d . . .
C15 C 0.2910(3) 0.1211(3) 0.7528(2) 0.0377(7) Uani 1 1 d . . .
H15A H 0.2360 0.1442 0.7051 0.045 Uiso 1 1 calc R . .
H15B H 0.3363 0.0425 0.7434 0.045 Uiso 1 1 calc R . .
C16 C 0.3828(2) 0.2140(2) 0.7142(2) 0.0310(6) Uani 1 1 d . . .
C17 C 0.3782(3) 0.2997(2) 0.7726(2) 0.0339(6) Uani 1 1 d . . .
H17 H 0.3158 0.3023 0.8380 0.041 Uiso 1 1 calc R . .
C18 C 0.4653(3) 0.3820(2) 0.7349(2) 0.0350(6) Uani 1 1 d . . .
H18 H 0.4598 0.4389 0.7754 0.042 Uiso 1 1 calc R . .
C19 C 0.5601(2) 0.3810(2) 0.6381(2) 0.0298(6) Uani 1 1 d . . .
C20 C 0.5625(3) 0.2963(2) 0.5781(2) 0.0353(6) Uani 1 1 d . . .
H20 H 0.6233 0.2950 0.5116 0.042 Uiso 1 1 calc R . .
C21 C 0.4759(2) 0.2145(2) 0.6163(2) 0.0352(6) Uani 1 1 d . . .
H21 H 0.4802 0.1584 0.5753 0.042 Uiso 1 1 calc R . .
C22 C 0.6572(2) 0.4646(2) 0.5999(2) 0.0304(6) Uani 1 1 d . . .
C23 C 0.7060(3) 0.4918(3) 0.6753(2) 0.0391(7) Uani 1 1 d . . .
H23 H 0.6749 0.4599 0.7508 0.047 Uiso 1 1 calc R . .
C24 C 0.7996(3) 0.5656(3) 0.6394(2) 0.0383(7) Uani 1 1 d . . .
H24 H 0.8305 0.5824 0.6911 0.046 Uiso 1 1 calc R . .
C25 C 0.8489(2) 0.6151(2) 0.5270(2) 0.0307(6) Uani 1 1 d . . .
C26 C 0.7981(2) 0.5903(2) 0.4521(2) 0.0331(6) Uani 1 1 d . . .
H26 H 0.8279 0.6238 0.3768 0.040 Uiso 1 1 calc R . .
C27 C 0.7043(2) 0.5168(2) 0.4879(2) 0.0339(6) Uani 1 1 d . . .
H27 H 0.6720 0.5018 0.4362 0.041 Uiso 1 1 calc R . .
C28 C 0.2413(3) -0.0318(3) 1.4918(3) 0.0459(8) Uani 1 1 d . . .
H28A H 0.1875 -0.0933 1.5093 0.069 Uiso 1 1 calc R . .
H28B H 0.2909 -0.0529 1.5430 0.069 Uiso 1 1 calc R . .
H28C H 0.2941 -0.0266 1.4177 0.069 Uiso 1 1 calc R . .
C29 C -0.1513(5) 0.4155(3) 1.1886(4) 0.0878(15) Uani 1 1 d . . .
H29A H -0.2134 0.4350 1.2524 0.132 Uiso 1 1 calc R . .
H29B H -0.1841 0.4418 1.1254 0.132 Uiso 1 1 calc R . .
H29C H -0.0803 0.4563 1.1745 0.132 Uiso 1 1 calc R . .
C30 C 0.3569(3) -0.0977(4) 1.1374(3) 0.0776(13) Uani 1 1 d . . .
H30A H 0.3838 -0.1485 1.0850 0.116 Uiso 1 1 calc R . .
H30B H 0.3734 -0.1428 1.2062 0.116 Uiso 1 1 calc R . .
H30C H 0.4008 -0.0273 1.1089 0.116 Uiso 1 1 calc R . .
C31 C -0.0690(3) 0.3038(3) 0.8342(3) 0.0550(9) Uani 1 1 d . . .
H31A H -0.1252 0.2430 0.8619 0.083 Uiso 1 1 calc R . .
H31B H -0.0836 0.3574 0.7674 0.083 Uiso 1 1 calc R . .
H31C H -0.0819 0.3499 0.8888 0.083 Uiso 1 1 calc R . .
C32 C 0.5015(8) 0.3323(7) 0.0559(6) 0.161(3) Uani 1 1 d . . .
H32 H 0.5073 0.3773 -0.0163 0.194 Uiso 1 1 calc R . .
C33 C 0.5983(10) 0.3091(10) 0.1023(10) 0.180(5) Uani 1 1 d . . .
H33 H 0.6693 0.3457 0.0608 0.216 Uiso 1 1 calc R . .
C34 C 0.5988(9) 0.2370(7) 0.2038(13) 0.203(6) Uani 1 1 d . . .
H34 H 0.6703 0.2146 0.2277 0.244 Uiso 1 1 calc R . .
C35 C 0.4950(6) 0.2021(6) 0.2643(8) 0.161(3) Uani 1 1 d . . .
H35 H 0.4899 0.1630 0.3378 0.194 Uiso 1 1 calc R . .
C36 C 0.3925(5) 0.2172(4) 0.2306(5) 0.1023(18) Uani 1 1 d . . .
H36 H 0.3220 0.1833 0.2782 0.123 Uiso 1 1 calc R . .
C37 C 0.3919(5) 0.2828(6) 0.1256(7) 0.117(2) Uani 1 1 d . . .
C38 C 0.2824(8) 0.3101(7) 0.0875(6) 0.174(3) Uani 1 1 d . . .
H38A H 0.2761 0.2449 0.0575 0.260 Uiso 1 1 calc R . .
H38B H 0.2869 0.3845 0.0312 0.260 Uiso 1 1 calc R . .
H38C H 0.2108 0.3192 0.1485 0.260 Uiso 1 1 calc R . .
O1 O 0.16914(18) 0.08237(17) 1.49953(16) 0.0394(5) Uani 1 1 d . . .
O2 O -0.1167(2) 0.28965(19) 1.20804(17) 0.0495(6) Uani 1 1 d . . .
O3 O 0.22893(19) -0.06048(19) 1.15492(17) 0.0500(6) Uani 1 1 d . . .
O4 O 0.05459(19) 0.24619(19) 0.81148(16) 0.0474(6) Uani 1 1 d . . .

loop_
_atom_site_aniso_label
_atom_site_aniso_U_11
_atom_site_aniso_U_22
_atom_site_aniso_U_33
_atom_site_aniso_U_23
_atom_site_aniso_U_13
_atom_site_aniso_U_12
C1 0.0380(16) 0.0318(14) 0.0350(16) -0.0087(12) -0.0061(13) -0.0072(12)
C2 0.0300(14) 0.0319(14) 0.0301(15) -0.0053(11) -0.0026(12) -0.0100(11)
C3 0.0371(15) 0.0258(13) 0.0385(16) -0.0081(12) -0.0093(13) -0.0046(11)
C4 0.0314(15) 0.0381(15) 0.0340(16) -0.0040(12) -0.0088(12) -0.0071(12)
C5 0.0305(14) 0.0321(14) 0.0276(14) -0.0063(11) -0.0007(11) -0.0100(11)
C6 0.0317(14) 0.0227(12) 0.0353(15) -0.0044(11) -0.0005(12) -0.0058(11)
C7 0.0285(14) 0.0306(14) 0.0269(14) -0.0041(11) -0.0019(11) -0.0075(11)
C8 0.0373(16) 0.0323(14) 0.0364(16) -0.0070(12) -0.0051(13) -0.0131(12)
C9 0.0370(15) 0.0272(13) 0.0333(15) -0.0079(11) -0.0084(12) -0.0113(12)
C10 0.0295(14) 0.0339(14) 0.0395(17) -0.0114(12) -0.0073(12) -0.0060(12)
C11 0.0350(15) 0.0318(14) 0.0344(16) -0.0053(12) -0.0101(13) -0.0080(12)
C12 0.0348(15) 0.0319(14) 0.0326(16) -0.0067(12) -0.0069(12) -0.0105(12)
C13 0.0300(15) 0.0367(15) 0.0422(17) -0.0111(13) -0.0076(13) -0.0031(12)
C14 0.0412(16) 0.0309(14) 0.0320(16) -0.0049(12) -0.0127(13) -0.0061(12)
C15 0.0368(16) 0.0392(15) 0.0356(17) -0.0109(13) -0.0030(13) -0.0094(13)
C16 0.0280(14) 0.0312(14) 0.0337(15) -0.0053(11) -0.0112(12) -0.0014(11)
C17 0.0340(15) 0.0399(15) 0.0270(15) -0.0106(12) -0.0031(12) -0.0066(12)
C18 0.0412(16) 0.0358(15) 0.0318(16) -0.0115(12) -0.0112(13) -0.0066(12)
C19 0.0283(14) 0.0285(13) 0.0323(15) -0.0032(11) -0.0125(12) -0.0006(11)
C20 0.0332(15) 0.0394(15) 0.0299(15) -0.0091(12) -0.0025(12) -0.0047(12)
C21 0.0367(16) 0.0346(15) 0.0356(16) -0.0133(12) -0.0062(13) -0.0057(12)
C22 0.0302(14) 0.0281(13) 0.0327(15) -0.0060(11) -0.0106(12) -0.0010(11)
C23 0.0472(17) 0.0412(16) 0.0282(15) -0.0005(12) -0.0103(13) -0.0146(14)
C24 0.0471(17) 0.0420(16) 0.0309(16) -0.0087(12) -0.0134(13) -0.0122(14)
C25 0.0320(14) 0.0251(13) 0.0335(15) -0.0068(11) -0.0084(12) -0.0005(11)
C26 0.0365(15) 0.0335(14) 0.0268(15) -0.0022(11) -0.0105(12) -0.0019(12)
C27 0.0337(15) 0.0351(14) 0.0343(16) -0.0073(12) -0.0126(12) -0.0029(12)
C28 0.0404(17) 0.0441(17) 0.0465(19) -0.0068(14) -0.0132(15) 0.0073(14)
C29 0.129(4) 0.058(2) 0.097(3) -0.016(2) -0.080(3) 0.021(2)
C30 0.059(2) 0.097(3) 0.061(3) 0.000(2) -0.027(2) 0.020(2)
C31 0.051(2) 0.057(2) 0.051(2) -0.0057(16) -0.0216(17) 0.0096(16)
C32 0.154(7) 0.196(8) 0.118(6) -0.050(5) 0.048(5) -0.104(7)
C33 0.119(7) 0.165(9) 0.259(13) -0.112(8) 0.036(8) -0.075(8)
C34 0.092(6) 0.103(6) 0.42(2) -0.100(8) -0.063(10) 0.008(5)
C35 0.057(4) 0.124(5) 0.291(11) -0.063(6) -0.026(5) 0.006(4)
C36 0.079(4) 0.070(3) 0.116(5) 0.002(3) 0.018(3) -0.017(3)
C37 0.086(4) 0.119(5) 0.155(6) -0.082(5) 0.006(4) -0.024(4)
C38 0.220(9) 0.220(8) 0.117(6) -0.070(5) -0.016(6) -0.113(7)
O1 0.0405(11) 0.0367(11) 0.0419(12) -0.0089(9) -0.0161(9) 0.0015(9)
O2 0.0603(14) 0.0445(12) 0.0532(14) -0.0146(10) -0.0341(12) 0.0071(10)
O3 0.0473(13) 0.0530(13) 0.0408(13) -0.0023(10) -0.0134(10) 0.0050(10)
O4 0.0459(13) 0.0527(13) 0.0364(12) -0.0008(10) -0.0130(10) -0.0003(10)

loop_
_atom_type_symbol
_atom_type_description
_atom_type_scat_dispersion_real
_atom_type_scat_dispersion_imag
_atom_type_scat_source
C C 0.0033 0.0016 'International Tables Vol C Tables 4.2.6.8 and 6.1.1.4'
H H 0.0000 0.0000 'International Tables Vol C Tables 4.2.6.8 and 6.1.1.4'
O O 0.0106 0.0060 'International Tables Vol C Tables 4.2.6.8 and 6.1.1.4'

loop_
_geom_angle_atom_site_label_1
_geom_angle_atom_site_label_2
_geom_angle_atom_site_label_3
_geom_angle
_geom_angle_site_symmetry_1
_geom_angle_site_symmetry_3
C2 C1 C25 114.8(2) . 2_667
C2 C1 H1A 108.6 . .
C25 C1 H1A 108.6 2_667 .
C2 C1 H1B 108.6 . .
C25 C1 H1B 108.6 2_667 .
H1A C1 H1B 107.5 . .
C3 C2 C7 118.4(2) . .
C3 C2 C1 120.8(2) . .
C7 C2 C1 120.8(2) . .
C2 C3 C4 121.5(3) . .
C2 C3 H3 119.2 . .
C4 C3 H3 119.2 . .
O2 C4 C3 123.3(2) . .
O2 C4 C5 116.5(2) . .
C3 C4 C5 120.1(2) . .
C4 C5 C6 118.0(2) . .
C4 C5 C8 120.7(2) . .
C6 C5 C8 121.2(2) . .
C7 C6 C5 121.6(2) . .
C7 C6 H6 119.2 . .
C5 C6 H6 119.2 . .
O1 C7 C6 124.0(2) . .
O1 C7 C2 115.8(2) . .
C6 C7 C2 120.2(2) . .
C9 C8 C5 114.8(2) . .
C9 C8 H8A 108.6 . .
C5 C8 H8A 108.6 . .
C9 C8 H8B 108.6 . .
C5 C8 H8B 108.6 . .
H8A C8 H8B 107.5 . .
C14 C9 C10 118.0(3) . .
C14 C9 C8 121.4(2) . .
C10 C9 C8 120.5(3) . .
C11 C10 C9 121.3(3) . .
C11 C10 H10 119.4 . .
C9 C10 H10 119.4 . .
O4 C11 C10 123.4(3) . .
O4 C11 C12 115.9(2) . .
C10 C11 C12 120.7(2) . .
C11 C12 C13 117.7(3) . .
C11 C12 C15 121.7(2) . .
C13 C12 C15 120.5(3) . .
C14 C13 C12 121.6(3) . .
C14 C13 H13 119.2 . .
C12 C13 H13 119.2 . .
O3 C14 C13 123.6(3) . .
O3 C14 C9 115.9(2) . .
C13 C14 C9 120.5(2) . .
C12 C15 C16 115.3(2) . .
C12 C15 H15A 108.4 . .
C16 C15 H15A 108.4 . .
C12 C15 H15B 108.4 . .
C16 C15 H15B 108.4 . .
H15A C15 H15B 107.5 . .
C21 C16 C17 117.7(2) . .
C21 C16 C15 119.3(2) . .
C17 C16 C15 123.0(2) . .
C16 C17 C18 121.0(3) . .
C16 C17 H17 119.5 . .
C18 C17 H17 119.5 . .
C19 C18 C17 121.4(3) . .
C19 C18 H18 119.3 . .
C17 C18 H18 119.3 . .
C18 C19 C20 117.3(2) . .
C18 C19 C22 121.8(2) . .
C20 C19 C22 120.8(2) . .
C21 C20 C19 120.9(3) . .
C21 C20 H20 119.5 . .
C19 C20 H20 119.5 . .
C20 C21 C16 121.6(3) . .
C20 C21 H21 119.2 . .
C16 C21 H21 119.2 . .
C27 C22 C23 117.6(2) . .
C27 C22 C19 121.4(2) . .
C23 C22 C19 121.0(2) . .
C24 C23 C22 121.0(3) . .
C24 C23 H23 119.5 . .
C22 C23 H23 119.5 . .
C23 C24 C25 121.3(3) . .
C23 C24 H24 119.4 . .
C25 C24 H24 119.4 . .
C24 C25 C26 117.7(2) . .
C24 C25 C1 121.9(2) . 2_667
C26 C25 C1 120.4(2) . 2_667
C27 C26 C25 121.1(3) . .
C27 C26 H26 119.4 . .
C25 C26 H26 119.4 . .
C26 C27 C22 121.3(2) . .
C26 C27 H27 119.3 . .
C22 C27 H27 119.3 . .
O1 C28 H28A 109.5 . .
O1 C28 H28B 109.5 . .
H28A C28 H28B 109.5 . .
O1 C28 H28C 109.5 . .
H28A C28 H28C 109.5 . .
H28B C28 H28C 109.5 . .
O2 C29 H29A 109.5 . .
O2 C29 H29B 109.5 . .
H29A C29 H29B 109.5 . .
O2 C29 H29C 109.5 . .
H29A C29 H29C 109.5 . .
H29B C29 H29C 109.5 . .
O3 C30 H30A 109.5 . .
O3 C30 H30B 109.5 . .
H30A C30 H30B 109.5 . .
O3 C30 H30C 109.5 . .
H30A C30 H30C 109.5 . .
H30B C30 H30C 109.5 . .
O4 C31 H31A 109.5 . .
O4 C31 H31B 109.5 . .
H31A C31 H31B 109.5 . .
O4 C31 H31C 109.5 . .
H31A C31 H31C 109.5 . .
H31B C31 H31C 109.5 . .
C33 C32 C37 115.3(8) . .
C33 C32 H32 122.4 . .
C37 C32 H32 122.4 . .
C34 C33 C32 125.2(10) . .
C34 C33 H33 117.4 . .
C32 C33 H33 117.4 . .
C35 C34 C33 115.6(11) . .
C35 C34 H34 122.2 . .
C33 C34 H34 122.2 . .
C34 C35 C36 125.4(10) . .
C34 C35 H35 117.3 . .
C36 C35 H35 117.3 . .
C35 C36 C37 119.7(6) . .
C35 C36 H36 120.2 . .
C37 C36 H36 120.2 . .
C36 C37 C32 118.1(7) . .
C36 C37 C38 122.3(6) . .
C32 C37 C38 119.4(8) . .
C37 C38 H38A 109.5 . .
C37 C38 H38B 109.5 . .
H38A C38 H38B 109.5 . .
C37 C38 H38C 109.5 . .
H38A C38 H38C 109.5 . .
H38B C38 H38C 109.5 . .
C7 O1 C28 117.2(2) . .
C4 O2 C29 117.6(2) . .
C14 O3 C30 118.0(2) . .
C11 O4 C31 117.9(2) . .

loop_
_geom_bond_atom_site_label_1
_geom_bond_atom_site_label_2
_geom_bond_distance
_geom_bond_site_symmetry_2
C1 C2 1.502(4) .
C1 C25 1.518(4) 2_667
C1 H1A 0.9700 .
C1 H1B 0.9700 .
C2 C3 1.384(4) .
C2 C7 1.395(4) .
C3 C4 1.393(4) .
C3 H3 0.9300 .
C4 O2 1.384(3) .
C4 C5 1.394(4) .
C5 C6 1.396(4) .
C5 C8 1.526(4) .
C6 C7 1.384(4) .
C6 H6 0.9300 .
C7 O1 1.369(3) .
C8 C9 1.503(4) .
C8 H8A 0.9700 .
C8 H8B 0.9700 .
C9 C14 1.389(4) .
C9 C10 1.393(4) .
C10 C11 1.388(4) .
C10 H10 0.9300 .
C11 O4 1.385(3) .
C11 C12 1.389(4) .
C12 C13 1.395(4) .
C12 C15 1.512(4) .
C13 C14 1.384(4) .
C13 H13 0.9300 .
C14 O3 1.381(3) .
C15 C16 1.519(4) .
C15 H15A 0.9700 .
C15 H15B 0.9700 .
C16 C21 1.386(4) .
C16 C17 1.386(4) .
C17 C18 1.391(4) .
C17 H17 0.9300 .
C18 C19 1.387(4) .
C18 H18 0.9300 .
C19 C20 1.399(4) .
C19 C22 1.487(3) .
C20 C21 1.383(4) .
C20 H20 0.9300 .
C21 H21 0.9300 .
C22 C27 1.392(4) .
C22 C23 1.399(4) .
C23 C24 1.381(4) .
C23 H23 0.9300 .
C24 C25 1.393(4) .
C24 H24 0.9300 .
C25 C26 1.394(4) .
C25 C1 1.518(4) 2_667
C26 C27 1.381(4) .
C26 H26 0.9300 .
C27 H27 0.9300 .
C28 O1 1.420(3) .
C28 H28A 0.9600 .
C28 H28B 0.9600 .
C28 H28C 0.9600 .
C29 O2 1.397(4) .
C29 H29A 0.9600 .
C29 H29B 0.9600 .
C29 H29C 0.9600 .
C30 O3 1.408(4) .
C30 H30A 0.9600 .
C30 H30B 0.9600 .
C30 H30C 0.9600 .
C31 O4 1.418(4) .
C31 H31A 0.9600 .
C31 H31B 0.9600 .
C31 H31C 0.9600 .
C32 C33 1.370(12) .
C32 C37 1.416(8) .
C32 H32 0.9300 .
C33 C34 1.356(14) .
C33 H33 0.9300 .
C34 C35 1.274(11) .
C34 H34 0.9300 .
C35 C36 1.341(8) .
C35 H35 0.9300 .
C36 C37 1.371(8) .
C36 H36 0.9300 .
C37 C38 1.437(9) .
C38 H38A 0.9600 .
C38 H38B 0.9600 .
C38 H38C 0.9600 .

loop_
_geom_torsion_atom_site_label_1
_geom_torsion_atom_site_label_2
_geom_torsion_atom_site_label_3
_geom_torsion_atom_site_label_4
_geom_torsion
_geom_torsion_site_symmetry_1
_geom_torsion_site_symmetry_2
_geom_torsion_site_symmetry_3
_geom_torsion_site_symmetry_4
C25 C1 C2 C3 -91.4(3) 2_667 . . .
C25 C1 C2 C7 87.3(3) 2_667 . . .
C7 C2 C3 C4 1.1(4) . . . .
C1 C2 C3 C4 179.8(2) . . . .
C2 C3 C4 O2 -179.1(2) . . . .
C2 C3 C4 C5 3.1(4) . . . .
O2 C4 C5 C6 178.1(2) . . . .
C3 C4 C5 C6 -3.9(4) . . . .
O2 C4 C5 C8 -4.7(4) . . . .
C3 C4 C5 C8 173.3(2) . . . .
C4 C5 C6 C7 0.8(4) . . . .
C8 C5 C6 C7 -176.4(2) . . . .
C5 C6 C7 O1 -177.4(2) . . . .
C5 C6 C7 C2 3.3(4) . . . .
C3 C2 C7 O1 176.5(2) . . . .
C1 C2 C7 O1 -2.2(4) . . . .
C3 C2 C7 C6 -4.2(4) . . . .
C1 C2 C7 C6 177.1(2) . . . .
C4 C5 C8 C9 84.0(3) . . . .
C6 C5 C8 C9 -98.9(3) . . . .
C5 C8 C9 C14 80.9(3) . . . .
C5 C8 C9 C10 -100.9(3) . . . .
C14 C9 C10 C11 1.0(4) . . . .
C8 C9 C10 C11 -177.2(2) . . . .
C9 C10 C11 O4 -178.5(2) . . . .
C9 C10 C11 C12 1.8(4) . . . .
O4 C11 C12 C13 177.8(2) . . . .
C10 C11 C12 C13 -2.6(4) . . . .
O4 C11 C12 C15 -2.9(4) . . . .
C10 C11 C12 C15 176.8(2) . . . .
C11 C12 C13 C14 0.5(4) . . . .
C15 C12 C13 C14 -178.9(2) . . . .
C12 C13 C14 O3 179.5(2) . . . .
C12 C13 C14 C9 2.4(4) . . . .
C10 C9 C14 O3 179.6(2) . . . .
C8 C9 C14 O3 -2.1(4) . . . .
C10 C9 C14 C13 -3.1(4) . . . .
C8 C9 C14 C13 175.1(2) . . . .
C11 C12 C15 C16 96.6(3) . . . .
C13 C12 C15 C16 -84.0(3) . . . .
C12 C15 C16 C21 166.0(2) . . . .
C12 C15 C16 C17 -14.2(4) . . . .
C21 C16 C17 C18 -1.0(4) . . . .
C15 C16 C17 C18 179.1(2) . . . .
C16 C17 C18 C19 -0.3(4) . . . .
C17 C18 C19 C20 1.8(4) . . . .
C17 C18 C19 C22 -177.0(2) . . . .
C18 C19 C20 C21 -2.1(4) . . . .
C22 C19 C20 C21 176.8(2) . . . .
C19 C20 C21 C16 0.8(4) . . . .
C17 C16 C21 C20 0.8(4) . . . .
C15 C16 C21 C20 -179.4(2) . . . .
C18 C19 C22 C27 -142.4(3) . . . .
C20 C19 C22 C27 38.7(4) . . . .
C18 C19 C22 C23 38.7(4) . . . .
C20 C19 C22 C23 -140.1(3) . . . .
C27 C22 C23 C24 -1.5(4) . . . .
C19 C22 C23 C24 177.4(3) . . . .
C22 C23 C24 C25 -0.1(4) . . . .
C23 C24 C25 C26 1.6(4) . . . .
C23 C24 C25 C1 -176.1(3) . . . 2_667
C24 C25 C26 C27 -1.5(4) . . . .
C1 C25 C26 C27 176.3(2) 2_667 . . .
C25 C26 C27 C22 -0.1(4) . . . .
C23 C22 C27 C26 1.7(4) . . . .
C19 C22 C27 C26 -177.3(2) . . . .
C37 C32 C33 C34 5.0(15) . . . .
C32 C33 C34 C35 -9.3(17) . . . .
C33 C34 C35 C36 9.3(14) . . . .
C34 C35 C36 C37 -5.2(11) . . . .
C35 C36 C37 C32 0.3(9) . . . .
C35 C36 C37 C38 -175.1(6) . . . .
C33 C32 C37 C36 -0.3(10) . . . .
C33 C32 C37 C38 175.2(7) . . . .
C6 C7 O1 C28 5.0(4) . . . .
C2 C7 O1 C28 -175.7(2) . . . .
C3 C4 O2 C29 15.8(4) . . . .
C5 C4 O2 C29 -166.3(3) . . . .
C13 C14 O3 C30 17.1(4) . . . .
C9 C14 O3 C30 -165.7(3) . . . .
C10 C11 O4 C31 -4.0(4) . . . .
C12 C11 O4 C31 175.6(3) . . . .
